data_1010805
loop_
_publ_author_name
'Palache, C'

_publ_section_title 'Kroehnkite and Natrochalcite from Chile.'
_journal_coden_ASTM AJSCAP
_journal_name_full 'American Journal of Science (1939-)'
_journal_page_first 447
_journal_page_last 455
_journal_volume 237
_journal_year 1939
_chemical_compound_source 'from Chuquicamata, Chile'
_chemical_formula_structural 'Na2 S O4 Cu2 (Cu O H)2 (S O4)3 (H2 O)2'
_chemical_formula_sum 'Cu4 H6 Na2 O20 S4'
_chemical_name_mineral Natrochalcite
_chemical_name_systematic
;
Disodium tetracopper tetrakis(sulfate) dihydrate
;
_cell_angle_alpha 90
_cell_angle_beta 118.7
_cell_angle_gamma 90
_cell_formula_units_Z 1
_cell_length_a 8.74
_cell_length_b 6.15
_cell_length_c 6.53
_cell_volume 307.9
_exptl_crystal_density_meas 3.48
_cod_original_formula_sum 'H6 Cu4 Na2 O20 S4'
_cod_database_code 1010805

loop_
_atom_site_label
_atom_site_fract_x
_atom_site_fract_y
_atom_site_fract_z
? ? ? ?
